data_7113649
loop_
_publ_author_name
'Patient, Lee'
'Berry, Malcolm B.'
'Coles, Simon J.'
'Hursthouse, Mike B.'
'Kilburn, Jeremy D.'

_publ_section_title
;
 Lewis acid mediated cyclisations of silylated methylenecyclopropyl
 hydrazones
;
_journal_coden_ASTM CHCOFS
_journal_issue 20
_journal_name_full
;
 Chemical Communications (Cambridge, United Kingdom)
;
_journal_page_first 2552
_journal_page_last 2553
_journal_paper_doi 10.1039/b306636c
_journal_year 2003
_chemical_formula_sum 'C18 H28 N2 O2 S Si'
_chemical_formula_weight 364.57
_space_group_IT_number 14
_symmetry_cell_setting monoclinic
_symmetry_space_group_name_Hall '-P 2ybc'
_symmetry_space_group_name_H-M 'P 1 21/c 1'
_atom_sites_solution_hydrogens geom
_atom_sites_solution_primary direct
_atom_sites_solution_secondary difmap
_audit_creation_method SHELXL-97
_cell_angle_alpha 90.00
_cell_angle_beta 115.86(3)
_cell_angle_gamma 90.00
_cell_formula_units_Z 4
_cell_length_a 14.291(3)
_cell_length_b 11.709(2)
_cell_length_c 13.341(3)
_cell_measurement_reflns_used 35413
_cell_measurement_temperature 150(2)
_cell_measurement_theta_max 30.51
_cell_measurement_theta_min 1.02
_cell_volume 2008.8(9)
_computing_cell_refinement 'DENZO, COLLECT'
_computing_data_collection 'DENZO (Otwinowski & Minor, 1997) & COLLECT (Hooft, 1998)'
_computing_data_reduction 'DENZO, COLLECT'
_computing_molecular_graphics 'PLATON (Spek, 1991)'
_computing_structure_refinement 'SHELXL-97 (Sheldrick, 1997)'
_computing_structure_solution 'SHELXS-97 (Sheldrick, 1997)'
_diffrn_ambient_temperature 150(2)
_diffrn_detector_area_resol_mean 9.091
_diffrn_measured_fraction_theta_full 0.815
_diffrn_measured_fraction_theta_max 0.815
_diffrn_measurement_device_type 'Nonius KappaCCD Area Detector'
_diffrn_measurement_method '\f and \w scans'
_diffrn_radiation_monochromator graphite
_diffrn_radiation_source 'Nonius FR591 rotating anode'
_diffrn_radiation_type MoK\a
_diffrn_radiation_wavelength 0.71073
_diffrn_reflns_av_R_equivalents 0.0857
_diffrn_reflns_av_sigmaI/netI 0.1025
_diffrn_reflns_limit_h_max 17
_diffrn_reflns_limit_h_min -16
_diffrn_reflns_limit_k_max 13
_diffrn_reflns_limit_k_min -14
_diffrn_reflns_limit_l_max 15
_diffrn_reflns_limit_l_min -16
_diffrn_reflns_number 9715
_diffrn_reflns_theta_full 27.49
_diffrn_reflns_theta_max 27.49
_diffrn_reflns_theta_min 2.35
_diffrn_standards_decay_% negligible
_exptl_absorpt_coefficient_mu 0.233
_exptl_absorpt_correction_T_max 0.9907
_exptl_absorpt_correction_T_min 0.9637
_exptl_absorpt_correction_type multi-scan
_exptl_absorpt_process_details 'SORTAV (Blessing, 1997)'
_exptl_crystal_colour colourless
_exptl_crystal_density_diffrn 1.205
_exptl_crystal_density_method 'not measured'
_exptl_crystal_description plate
_exptl_crystal_F_000 784
_exptl_crystal_size_max 0.16
_exptl_crystal_size_mid 0.12
_exptl_crystal_size_min 0.04
_refine_diff_density_max 0.722
_refine_diff_density_min -0.564
_refine_diff_density_rms 0.086
_refine_ls_extinction_coef 0.0043(18)
_refine_ls_extinction_expression Fc^*^=kFc[1+0.001xFc^2^\l^3^/sin(2\q)]^-1/4^
_refine_ls_extinction_method SHELXL
_refine_ls_goodness_of_fit_ref 1.010
_refine_ls_hydrogen_treatment riding
_refine_ls_matrix_type full
_refine_ls_number_parameters 223
_refine_ls_number_reflns 3752
_refine_ls_number_restraints 0
_refine_ls_restrained_S_all 1.010
_refine_ls_R_factor_all 0.1251
_refine_ls_R_factor_gt 0.0691
_refine_ls_shift/su_max 0.011
_refine_ls_shift/su_mean 0.001
_refine_ls_structure_factor_coef Fsqd
_refine_ls_weighting_details 'calc w=1/[\s^2^(Fo^2^)+(0.1126P)^2^+0.0935P] where P=(Fo^2^+2Fc^2^)/3'
_refine_ls_weighting_scheme calc
_refine_ls_wR_factor_gt 0.1625
_refine_ls_wR_factor_ref 0.1942
_reflns_number_gt 2320
_reflns_number_total 3752
_reflns_threshold_expression >2sigma(I)
_cod_duplicate_entry 7104837
_cod_data_source_file b306636c.txt
_cod_data_source_block 11a
_cod_depositor_comments
;
The following automatic conversions were performed:

'_symmetry_cell_setting' value 'Monoclinic' changed to 'monoclinic'
according to
/usr/data/users/saulius/automatic-downloads/retrospective/RSC/lib/dictionaries/cif_core.dic
dictionary named 'cif_core.dic' version 2.4.2 from 2011-04-26.

Automatic conversion script
Id: cif_fix_values 2281 2013-09-26 08:29:07Z andrius 

The following automatic conversions were performed:

'_exptl_absorpt_correction_type' value 'multi-scans' was replaced
with the value 'multi-scan' as specified in the replacement file
'src/cod-tools/trunk/data/replacement-values/replacement_values.lst'.

Automatic conversion script
Id: cif_fix_values 5376 2017-05-30 11:51:03Z andrius 
;
_cod_original_cell_volume 2008.9(7)
_cod_original_sg_symbol_H-M P2(1)/c
_cod_database_code 7113649

loop_
_symmetry_equiv_pos_as_xyz
'x, y, z'
'-x, y+1/2, -z+1/2'
'-x, -y, -z'
'x, -y-1/2, z-1/2'

loop_
_atom_site_label
_atom_site_type_symbol
_atom_site_fract_x
_atom_site_fract_y
_atom_site_fract_z
_atom_site_U_iso_or_equiv
_atom_site_adp_type
_atom_site_occupancy
_atom_site_symmetry_multiplicity
_atom_site_calc_flag
_atom_site_refinement_flags
C1 C -0.1793(3) 0.0215(4) 0.3909(4) 0.0450(11) Uani 1 1 d .
H1A H -0.1488 0.0600 0.4634 0.067 Uiso 1 1 calc R
H1B H -0.1786 -0.0613 0.4021 0.067 Uiso 1 1 calc R
H1C H -0.2512 0.0475 0.3483 0.067 Uiso 1 1 calc R
C2 C -0.1173(3) 0.0496(3) 0.3281(3) 0.0326(9) Uani 1 1 d .
C3 C -0.0284(3) 0.1171(3) 0.3750(3) 0.0378(10) Uani 1 1 d .
H3 H -0.0056 0.1445 0.4489 0.045 Uiso 1 1 calc R
C4 C 0.0277(3) 0.1451(3) 0.3154(3) 0.0335(9) Uani 1 1 d .
H4 H 0.0881 0.1916 0.3485 0.040 Uiso 1 1 calc R
C5 C -0.0045(3) 0.1053(3) 0.2083(3) 0.0273(8) Uani 1 1 d .
C6 C -0.0931(3) 0.0358(3) 0.1597(3) 0.0310(9) Uani 1 1 d .
H6 H -0.1153 0.0074 0.0862 0.037 Uiso 1 1 calc R
C7 C -0.1472(3) 0.0096(3) 0.2202(3) 0.0364(10) Uani 1 1 d .
H7 H -0.2072 -0.0375 0.1872 0.044 Uiso 1 1 calc R
C8 C 0.2365(3) -0.0969(3) 0.2888(3) 0.0289(9) Uani 1 1 d .
C9 C 0.1439(3) -0.1309(3) 0.3082(3) 0.0370(10) Uani 1 1 d .
H9A H 0.1365 -0.0778 0.3610 0.056 Uiso 1 1 calc R
H9B H 0.1541 -0.2085 0.3387 0.056 Uiso 1 1 calc R
H9C H 0.0810 -0.1286 0.2374 0.056 Uiso 1 1 calc R
C10 C 0.3401(3) -0.0883(3) 0.3932(3) 0.0397(10) Uani 1 1 d .
H10A H 0.3714 -0.1647 0.4178 0.048 Uiso 1 1 calc R
H10B H 0.3311 -0.0510 0.4550 0.048 Uiso 1 1 calc R
C11 C 0.4076(3) -0.0143(3) 0.3541(3) 0.0405(11) Uani 1 1 d .
H11A H 0.4335 0.0545 0.4012 0.049 Uiso 1 1 calc R
H11B H 0.4676 -0.0583 0.3562 0.049 Uiso 1 1 calc R
C12 C 0.3325(3) 0.0183(3) 0.2334(3) 0.0314(9) Uani 1 1 d .
C13 C 0.3161(3) -0.0896(3) 0.1642(3) 0.0312(9) Uani 1 1 d .
C14 C 0.3443(3) -0.1124(4) 0.0847(4) 0.0471(12) Uani 1 1 d .
H14A H 0.3251 -0.1829 0.0457 0.057 Uiso 1 1 calc R
H14B H 0.3838 -0.0583 0.0662 0.057 Uiso 1 1 calc R
C15 C 0.2530(3) -0.1693(3) 0.2008(3) 0.0335(9) Uani 1 1 d .
H15A H 0.2919 -0.2402 0.2339 0.040 Uiso 1 1 calc R
H15B H 0.1859 -0.1892 0.1376 0.040 Uiso 1 1 calc R
C16 C 0.3777(3) 0.2708(4) 0.2887(4) 0.0481(11) Uani 1 1 d .
H16A H 0.3959 0.3438 0.2657 0.072 Uiso 1 1 calc R
H16B H 0.4303 0.2511 0.3635 0.072 Uiso 1 1 calc R
H16C H 0.3096 0.2774 0.2893 0.072 Uiso 1 1 calc R
C17 C 0.5071(3) 0.1351(4) 0.2023(5) 0.0602(14) Uani 1 1 d .
H17A H 0.5056 0.0777 0.1481 0.090 Uiso 1 1 calc R
H17B H 0.5524 0.1086 0.2778 0.090 Uiso 1 1 calc R
H17C H 0.5339 0.2073 0.1881 0.090 Uiso 1 1 calc R
C18 C 0.2867(3) 0.2019(4) 0.0444(3) 0.0447(11) Uani 1 1 d .
H18A H 0.3150 0.2709 0.0261 0.067 Uiso 1 1 calc R
H18B H 0.2170 0.2179 0.0378 0.067 Uiso 1 1 calc R
H18C H 0.2828 0.1405 -0.0073 0.067 Uiso 1 1 calc R
N1 N 0.1458(2) 0.0407(2) 0.1406(2) 0.0240(7) Uani 1 1 d .
H1 H 0.1376 -0.0017 0.0829 0.029 Uiso 1 1 calc R
N2 N 0.2319(2) 0.0237(2) 0.2464(2) 0.0254(7) Uani 1 1 d .
O1 O -0.00923(18) 0.13760(18) 0.0138(2) 0.0293(6) Uani 1 1 d .
O2 O 0.12035(18) 0.24305(19) 0.1759(2) 0.0371(7) Uani 1 1 d .
Si1 Si 0.37260(8) 0.15719(9) 0.18889(10) 0.0358(4) Uani 1 1 d .
S1 S 0.06326(7) 0.14085(7) 0.13027(8) 0.0269(3) Uani 1 1 d .

loop_
_atom_site_aniso_label
_atom_site_aniso_U_11
_atom_site_aniso_U_22
_atom_site_aniso_U_33
_atom_site_aniso_U_23
_atom_site_aniso_U_13
_atom_site_aniso_U_12
C1 0.049(3) 0.045(3) 0.043(3) 0.005(2) 0.023(2) 0.0100(19)
C2 0.035(2) 0.029(2) 0.035(2) 0.0031(17) 0.0168(19) 0.0102(16)
C3 0.042(2) 0.033(2) 0.034(2) -0.0019(18) 0.012(2) 0.0104(18)
C4 0.028(2) 0.028(2) 0.034(2) -0.0035(17) 0.0039(18) 0.0058(15)
C5 0.0222(19) 0.0223(19) 0.032(2) -0.0024(16) 0.0069(17) 0.0054(14)
C6 0.029(2) 0.033(2) 0.030(2) -0.0083(17) 0.0115(18) -0.0048(16)
C7 0.033(2) 0.038(2) 0.038(3) -0.0034(19) 0.016(2) -0.0055(17)
C8 0.0211(19) 0.0238(19) 0.035(2) 0.0031(16) 0.0057(17) -0.0019(14)
C9 0.039(2) 0.027(2) 0.046(3) 0.0062(18) 0.018(2) -0.0012(16)
C10 0.032(2) 0.039(2) 0.036(2) 0.0087(18) 0.0045(19) 0.0002(17)
C11 0.023(2) 0.035(2) 0.051(3) 0.0063(19) 0.004(2) -0.0027(16)
C12 0.0162(19) 0.035(2) 0.039(2) 0.0009(17) 0.0091(17) 0.0001(15)
C13 0.0189(19) 0.029(2) 0.040(2) 0.0010(17) 0.0075(18) 0.0059(15)
C14 0.039(3) 0.042(2) 0.064(3) -0.007(2) 0.025(2) -0.0022(19)
C15 0.0211(19) 0.0251(19) 0.045(3) 0.0033(17) 0.0061(18) 0.0051(15)
C16 0.038(2) 0.041(2) 0.057(3) -0.006(2) 0.012(2) -0.0113(18)
C17 0.031(2) 0.059(3) 0.091(4) -0.001(3) 0.026(3) -0.010(2)
C18 0.044(3) 0.044(2) 0.046(3) 0.005(2) 0.019(2) -0.0063(19)
N1 0.0191(15) 0.0221(15) 0.0276(18) 0.0001(12) 0.0071(14) 0.0021(11)
N2 0.0171(15) 0.0255(16) 0.0286(18) 0.0023(13) 0.0052(14) -0.0019(11)
O1 0.0222(13) 0.0271(14) 0.0311(15) 0.0049(11) 0.0047(12) 0.0024(10)
O2 0.0267(14) 0.0202(13) 0.0544(19) -0.0083(12) 0.0085(13) -0.0055(10)
Si1 0.0225(6) 0.0335(6) 0.0480(8) 0.0002(5) 0.0122(5) -0.0073(4)
S1 0.0201(5) 0.0197(5) 0.0364(6) -0.0009(4) 0.0080(4) 0.0001(3)

loop_
_atom_type_symbol
_atom_type_description
_atom_type_scat_dispersion_real
_atom_type_scat_dispersion_imag
_atom_type_scat_source
C C 0.0033 0.0016 'International Tables Vol C Tables 4.2.6.8 and 6.1.1.4'
H H 0.0000 0.0000 'International Tables Vol C Tables 4.2.6.8 and 6.1.1.4'
N N 0.0061 0.0033 'International Tables Vol C Tables 4.2.6.8 and 6.1.1.4'
O O 0.0106 0.0060 'International Tables Vol C Tables 4.2.6.8 and 6.1.1.4'
Si Si 0.0817 0.0704 'International Tables Vol C Tables 4.2.6.8 and 6.1.1.4'
S S 0.1246 0.1234 'International Tables Vol C Tables 4.2.6.8 and 6.1.1.4'

loop_
_geom_angle_atom_site_label_1
_geom_angle_atom_site_label_2
_geom_angle_atom_site_label_3
_geom_angle
C3 C2 C7 117.6(4)
C3 C2 C1 121.4(4)
C7 C2 C1 121.0(4)
C2 C3 C4 121.2(4)
C5 C4 C3 119.8(4)
C4 C5 C6 120.2(4)
C4 C5 S1 120.9(3)
C6 C5 S1 118.9(3)
C7 C6 C5 118.9(4)
C6 C7 C2 122.3(4)
C9 C8 N2 114.4(3)
C9 C8 C10 115.8(3)
N2 C8 C10 98.4(3)
C9 C8 C15 114.9(3)
N2 C8 C15 102.9(3)
C10 C8 C15 108.6(3)
C8 C10 C11 103.2(3)
C12 C11 C10 103.8(3)
C13 C12 N2 101.6(3)
C13 C12 C11 106.3(3)
N2 C12 C11 98.8(3)
C13 C12 Si1 120.5(3)
N2 C12 Si1 115.3(2)
C11 C12 Si1 111.7(2)
C14 C13 C15 124.6(4)
C14 C13 C12 129.6(4)
C15 C13 C12 105.7(3)
C13 C15 C8 102.5(3)
N2 N1 S1 117.7(2)
N1 N2 C8 112.3(2)
N1 N2 C12 110.1(3)
C8 N2 C12 96.6(2)
C18 Si1 C16 110.1(2)
C18 Si1 C17 109.0(2)
C16 Si1 C17 108.2(2)
C18 Si1 C12 114.41(17)
C16 Si1 C12 108.12(19)
C17 Si1 C12 106.77(19)
O2 S1 O1 119.33(15)
O2 S1 N1 108.07(15)
O1 S1 N1 103.05(14)
O2 S1 C5 107.87(17)
O1 S1 C5 108.05(16)
N1 S1 C5 110.27(15)

loop_
_geom_bond_atom_site_label_1
_geom_bond_atom_site_label_2
_geom_bond_distance
C1 C2 1.497(5)
C2 C3 1.392(5)
C2 C7 1.392(5)
C3 C4 1.393(5)
C4 C5 1.377(5)
C5 C6 1.403(5)
C5 S1 1.754(4)
C6 C7 1.374(5)
C8 C9 1.508(5)
C8 N2 1.512(4)
C8 C10 1.531(5)
C8 C15 1.548(5)
C10 C11 1.546(5)
C11 C12 1.543(5)
C12 C13 1.522(5)
C12 N2 1.523(4)
C12 Si1 1.903(4)
C13 C14 1.316(6)
C13 C15 1.518(5)
C16 Si1 1.861(4)
C17 Si1 1.870(4)
C18 Si1 1.853(4)
N1 N2 1.424(4)
N1 S1 1.627(3)
O1 S1 1.444(3)
O2 S1 1.427(2)
